data_4304321
loop_
_publ_author_name
'Susan E. Latturner'
'Mercouri G. Kanatzidis'

_publ_contact_author
;
M. G. Kanatzidis
;
_publ_contact_author_email ' m-kanatzidis@northwestern.edu '
_publ_section_title
;
RE(AuAl2)nAl2(AuxSi1-x)2: A New Homologous Series of Quaternary
Intermetallics Grown from Aluminum Flux
;
_journal_name_full 'Inorganic Chemistry'
_journal_page_first 2089
_journal_page_last 2097
_journal_paper_doi 10.1021/ic701799z
_journal_volume 47
_journal_year 2008
_chemical_formula_sum 'Al4 Au1.95 Eu Si1.05'
_chemical_formula_weight 673.46
_chemical_name_systematic
; 
 ? 
;
_space_group_IT_number 123
_symmetry_cell_setting tetragonal
_symmetry_space_group_name_Hall '-P 4 2'
_symmetry_space_group_name_H-M 'P 4/m m m'
_atom_sites_solution_primary direct
_atom_sites_solution_secondary difmap
_audit_creation_method SHELXL-97
_cell_angle_alpha 90.00
_cell_angle_beta 90.00
_cell_angle_gamma 90.00
_cell_formula_units_Z 1
_cell_length_a 4.3000(4)
_cell_length_b 4.3000(4)
_cell_length_c 8.3365(11)
_cell_measurement_temperature 293(2)
_cell_volume 154.14(3)
_computing_cell_refinement 'Bruker SAINT software (Bruker, 1999)'
_computing_data_collection 'Bruker SMART software (Bruker, 1997)'
_computing_data_reduction 'Bruker SAINT software (Bruker, 1999)'
_computing_structure_refinement 'SHELXL-97 (Sheldrick, 1997)'
_computing_structure_solution 'SHELXS-97 (Sheldrick, 1990)'
_diffrn_ambient_temperature 293(2)
_diffrn_measured_fraction_theta_full 0.924
_diffrn_measured_fraction_theta_max 0.924
_diffrn_measurement_device_type 'CCD area detector (Bruker AXS)'
_diffrn_measurement_method 'phi and omega scans'
_diffrn_radiation_monochromator graphite
_diffrn_radiation_source 'fine-focus sealed tube'
_diffrn_radiation_type MoK\a
_diffrn_radiation_wavelength 0.71073
_diffrn_reflns_av_R_equivalents 0.0680
_diffrn_reflns_av_sigmaI/netI 0.0293
_diffrn_reflns_limit_h_max 7
_diffrn_reflns_limit_h_min -7
_diffrn_reflns_limit_k_max 7
_diffrn_reflns_limit_k_min -7
_diffrn_reflns_limit_l_max 14
_diffrn_reflns_limit_l_min -14
_diffrn_reflns_number 2441
_diffrn_reflns_theta_full 37.21
_diffrn_reflns_theta_max 37.21
_diffrn_reflns_theta_min 11.74
_exptl_absorpt_coefficient_mu 56.971
_exptl_absorpt_correction_type multi-scan
_exptl_absorpt_process_details SADABS
_exptl_crystal_colour silver
_exptl_crystal_density_diffrn 7.258
_exptl_crystal_density_method 'not measured'
_exptl_crystal_description plate
_exptl_crystal_F_000 284
_exptl_crystal_size_max 0.2
_exptl_crystal_size_mid 0.2
_exptl_crystal_size_min 0.1
_refine_diff_density_max 2.047
_refine_diff_density_min -2.780
_refine_diff_density_rms 0.453
_refine_ls_extinction_coef 0.058(5)
_refine_ls_extinction_expression Fc^*^=kFc[1+0.001xFc^2^\l^3^/sin(2\q)]^-1/4^
_refine_ls_extinction_method SHELXL
_refine_ls_goodness_of_fit_ref 1.092
_refine_ls_matrix_type full
_refine_ls_number_parameters 14
_refine_ls_number_reflns 268
_refine_ls_number_restraints 0
_refine_ls_restrained_S_all 1.092
_refine_ls_R_factor_all 0.0256
_refine_ls_R_factor_gt 0.0241
_refine_ls_shift/su_max 0.000
_refine_ls_shift/su_mean 0.000
_refine_ls_structure_factor_coef Fsqd
_refine_ls_weighting_details 'calc w=1/[\s^2^(Fo^2^)+(0.0372P)^2^+0.0000P] where P=(Fo^2^+2Fc^2^)/3'
_refine_ls_weighting_scheme calc
_refine_ls_wR_factor_gt 0.0584
_refine_ls_wR_factor_ref 0.0590
_reflns_number_gt 256
_reflns_number_total 268
_reflns_threshold_expression >2sigma(I)
_cod_data_source_file ic701799z-file001_05.cif
_cod_data_source_block 3sl17c
_cod_database_code 4304321

loop_
_symmetry_equiv_pos_as_xyz
'x, y, z'
'-x, -y, z'
'-y, x, z'
'y, -x, z'
'-x, y, -z'
'x, -y, -z'
'y, x, -z'
'-y, -x, -z'
'-x, -y, -z'
'x, y, -z'
'y, -x, -z'
'-y, x, -z'
'x, -y, z'
'-x, y, z'
'-y, -x, z'
'y, x, z'

loop_
_atom_site_label
_atom_site_type_symbol
_atom_site_fract_x
_atom_site_fract_y
_atom_site_fract_z
_atom_site_U_iso_or_equiv
_atom_site_adp_type
_atom_site_occupancy
_atom_site_symmetry_multiplicity
_atom_site_calc_flag
_atom_site_refinement_flags
_atom_site_disorder_assembly
_atom_site_disorder_group
Au1 Au 0.0000 0.0000 0.0000 0.00642(17) Uani 1 16 d S . .
Au2 Au 0.5000 0.5000 0.34948(7) 0.0071(2) Uani 0.475(3) 8 d SP . .
Si2 Si 0.5000 0.5000 0.34948(7) 0.0071(2) Uani 0.53 8 d SP . .
Eu3 Eu 0.0000 0.0000 0.5000 0.00780(18) Uani 1 16 d S . .
Al1 Al 0.0000 0.5000 0.1756(2) 0.0077(4) Uani 1 4 d S . .

loop_
_atom_site_aniso_label
_atom_site_aniso_U_11
_atom_site_aniso_U_22
_atom_site_aniso_U_33
_atom_site_aniso_U_23
_atom_site_aniso_U_13
_atom_site_aniso_U_12
Au1 0.00559(18) 0.00559(18) 0.0081(2) 0.000 0.000 0.000
Au2 0.0071(2) 0.0071(2) 0.0071(3) 0.000 0.000 0.000
Si2 0.0071(2) 0.0071(2) 0.0071(3) 0.000 0.000 0.000
Eu3 0.0065(2) 0.0065(2) 0.0104(3) 0.000 0.000 0.000
Al1 0.0087(8) 0.0058(7) 0.0086(8) 0.000 0.000 0.000

loop_
_atom_type_symbol
_atom_type_description
_atom_type_scat_dispersion_real
_atom_type_scat_dispersion_imag
_atom_type_scat_source
Al Al 0.0645 0.0514 'International Tables Vol C Tables 4.2.6.8 and 6.1.1.4'
Si Si 0.0817 0.0704 'International Tables Vol C Tables 4.2.6.8 and 6.1.1.4'
Eu Eu -0.1578 3.6682 'International Tables Vol C Tables 4.2.6.8 and 6.1.1.4'
Au Au -2.0133 8.8022 'International Tables Vol C Tables 4.2.6.8 and 6.1.1.4'

loop_
_geom_angle_atom_site_label_1
_geom_angle_atom_site_label_2
_geom_angle_atom_site_label_3
_geom_angle
_geom_angle_site_symmetry_1
_geom_angle_site_symmetry_3
_geom_angle_publ_flag
Al1 Au1 Al1 180.00(7) 11_455 3_655 ?
Al1 Au1 Al1 71.53(3) 11_455 9 ?
Al1 Au1 Al1 108.47(3) 3_655 9 ?
Al1 Au1 Al1 108.47(3) 11_455 . ?
Al1 Au1 Al1 71.53(3) 3_655 . ?
Al1 Au1 Al1 180.00(7) 9 . ?
Al1 Au1 Al1 111.49(7) 11_455 11 ?
Al1 Au1 Al1 68.51(7) 3_655 11 ?
Al1 Au1 Al1 71.53(3) 9 11 ?
Al1 Au1 Al1 108.47(3) . 11 ?
Al1 Au1 Al1 68.51(7) 11_455 3 ?
Al1 Au1 Al1 111.49(7) 3_655 3 ?
Al1 Au1 Al1 108.47(3) 9 3 ?
Al1 Au1 Al1 71.53(3) . 3 ?
Al1 Au1 Al1 180.00(7) 11 3 ?
Al1 Au1 Al1 108.47(3) 11_455 1_545 ?
Al1 Au1 Al1 71.53(3) 3_655 1_545 ?
Al1 Au1 Al1 68.51(7) 9 1_545 ?
Al1 Au1 Al1 111.49(7) . 1_545 ?
Al1 Au1 Al1 108.47(3) 11 1_545 ?
Al1 Au1 Al1 71.53(3) 3 1_545 ?
Al1 Au1 Al1 71.53(3) 11_455 9_565 ?
Al1 Au1 Al1 108.47(3) 3_655 9_565 ?
Al1 Au1 Al1 111.49(7) 9 9_565 ?
Al1 Au1 Al1 68.51(7) . 9_565 ?
Al1 Au1 Al1 71.53(3) 11 9_565 ?
Al1 Au1 Al1 108.47(3) 3 9_565 ?
Al1 Au1 Al1 180.0 1_545 9_565 ?
Si2 Au2 Au2 0.0 9_666 9_666 ?
Si2 Au2 Al1 123.98(3) 9_666 . ?
Au2 Au2 Al1 123.98(3) 9_666 . ?
Si2 Au2 Al1 123.98(3) 9_666 3_655 ?
Au2 Au2 Al1 123.98(3) 9_666 3_655 ?
Al1 Au2 Al1 71.80(3) . 3_655 ?
Si2 Au2 Al1 123.98(3) 9_666 3_665 ?
Au2 Au2 Al1 123.98(3) 9_666 3_665 ?
Al1 Au2 Al1 71.80(3) . 3_665 ?
Al1 Au2 Al1 112.04(7) 3_655 3_665 ?
Si2 Au2 Al1 123.98(3) 9_666 1_655 ?
Au2 Au2 Al1 123.98(3) 9_666 1_655 ?
Al1 Au2 Al1 112.04(7) . 1_655 ?
Al1 Au2 Al1 71.80(3) 3_655 1_655 ?
Al1 Au2 Al1 71.80(3) 3_665 1_655 ?
Si2 Au2 Eu3 67.575(10) 9_666 1_665 ?
Au2 Au2 Eu3 67.575(10) 9_666 1_665 ?
Al1 Au2 Eu3 139.045(6) . 1_665 ?
Al1 Au2 Eu3 139.045(6) 3_655 1_665 ?
Al1 Au2 Eu3 70.80(2) 3_665 1_665 ?
Al1 Au2 Eu3 70.80(2) 1_655 1_665 ?
Si2 Au2 Eu3 67.575(10) 9_666 . ?
Au2 Au2 Eu3 67.575(10) 9_666 . ?
Al1 Au2 Eu3 70.80(2) . . ?
Al1 Au2 Eu3 70.80(2) 3_655 . ?
Al1 Au2 Eu3 139.045(6) 3_665 . ?
Al1 Au2 Eu3 139.045(6) 1_655 . ?
Eu3 Au2 Eu3 135.150(19) 1_665 . ?
Si2 Au2 Eu3 67.575(10) 9_666 1_655 ?
Au2 Au2 Eu3 67.575(10) 9_666 1_655 ?
Al1 Au2 Eu3 139.045(6) . 1_655 ?
Al1 Au2 Eu3 70.80(2) 3_655 1_655 ?
Al1 Au2 Eu3 139.045(6) 3_665 1_655 ?
Al1 Au2 Eu3 70.80(2) 1_655 1_655 ?
Eu3 Au2 Eu3 81.633(7) 1_665 1_655 ?
Eu3 Au2 Eu3 81.633(7) . 1_655 ?
Si2 Au2 Eu3 67.575(10) 9_666 1_565 ?
Au2 Au2 Eu3 67.575(10) 9_666 1_565 ?
Al1 Au2 Eu3 70.80(2) . 1_565 ?
Al1 Au2 Eu3 139.045(6) 3_655 1_565 ?
Al1 Au2 Eu3 70.80(2) 3_665 1_565 ?
Al1 Au2 Eu3 139.045(6) 1_655 1_565 ?
Eu3 Au2 Eu3 81.632(7) 1_665 1_565 ?
Eu3 Au2 Eu3 81.633(7) . 1_565 ?
Eu3 Au2 Eu3 135.150(19) 1_655 1_565 ?
Si2 Eu3 Si2 180.0 9_666 1_445 ?
Si2 Eu3 Au2 0.000(18) 9_666 9_666 ?
Si2 Eu3 Au2 180.0 1_445 9_666 ?
Si2 Eu3 Au2 180.0 9_666 1_445 ?
Si2 Eu3 Au2 0.0 1_445 1_445 ?
Au2 Eu3 Au2 180.0 9_666 1_445 ?
Si2 Eu3 Au2 44.850(19) 9_666 . ?
Si2 Eu3 Au2 135.150(19) 1_445 . ?
Au2 Eu3 Au2 44.850(19) 9_666 . ?
Au2 Eu3 Au2 135.150(19) 1_445 . ?
Si2 Eu3 Si2 135.150(19) 9_666 9_556 ?
Si2 Eu3 Si2 44.850(19) 1_445 9_556 ?
Au2 Eu3 Si2 135.150(19) 9_666 9_556 ?
Au2 Eu3 Si2 44.850(19) 1_445 9_556 ?
Au2 Eu3 Si2 180.0 . 9_556 ?
Si2 Eu3 Au2 135.150(19) 9_666 9_556 ?
Si2 Eu3 Au2 44.850(19) 1_445 9_556 ?
Au2 Eu3 Au2 135.150(19) 9_666 9_556 ?
Au2 Eu3 Au2 44.850(19) 1_445 9_556 ?
Au2 Eu3 Au2 180.0 . 9_556 ?
Si2 Eu3 Au2 0.0 9_556 9_556 ?
Si2 Eu3 Au2 98.367(7) 9_666 1_545 ?
Si2 Eu3 Au2 81.633(7) 1_445 1_545 ?
Au2 Eu3 Au2 98.367(7) 9_666 1_545 ?
Au2 Eu3 Au2 81.633(7) 1_445 1_545 ?
Au2 Eu3 Au2 81.633(7) . 1_545 ?
Si2 Eu3 Au2 98.367(7) 9_556 1_545 ?
Au2 Eu3 Au2 98.367(7) 9_556 1_545 ?
Si2 Eu3 Au2 81.633(7) 9_666 9_566 ?
Si2 Eu3 Au2 98.368(7) 1_445 9_566 ?
Au2 Eu3 Au2 81.633(7) 9_666 9_566 ?
Au2 Eu3 Au2 98.368(7) 1_445 9_566 ?
Au2 Eu3 Au2 98.367(7) . 9_566 ?
Si2 Eu3 Au2 81.633(7) 9_556 9_566 ?
Au2 Eu3 Au2 81.633(7) 9_556 9_566 ?
Au2 Eu3 Au2 180.000(18) 1_545 9_566 ?
Si2 Eu3 Si2 81.633(7) 9_666 9_566 ?
Si2 Eu3 Si2 98.368(7) 1_445 9_566 ?
Au2 Eu3 Si2 81.633(7) 9_666 9_566 ?
Au2 Eu3 Si2 98.368(7) 1_445 9_566 ?
Au2 Eu3 Si2 98.367(7) . 9_566 ?
Si2 Eu3 Si2 81.633(7) 9_556 9_566 ?
Au2 Eu3 Si2 81.633(7) 9_556 9_566 ?
Au2 Eu3 Si2 180.000(18) 1_545 9_566 ?
Au2 Eu3 Si2 0.000(18) 9_566 9_566 ?
Si2 Eu3 Au2 81.632(7) 9_666 9_656 ?
Si2 Eu3 Au2 98.368(7) 1_445 9_656 ?
Au2 Eu3 Au2 81.632(7) 9_666 9_656 ?
Au2 Eu3 Au2 98.368(7) 1_445 9_656 ?
Au2 Eu3 Au2 98.367(7) . 9_656 ?
Si2 Eu3 Au2 81.633(7) 9_556 9_656 ?
Au2 Eu3 Au2 81.633(7) 9_556 9_656 ?
Au2 Eu3 Au2 44.850(19) 1_545 9_656 ?
Au2 Eu3 Au2 135.150(19) 9_566 9_656 ?
Si2 Eu3 Au2 135.150(19) 9_566 9_656 ?
Au2 Al1 Si2 112.04(7) . 1_455 ?
Au2 Al1 Au2 112.04(7) . 1_455 ?
Si2 Al1 Au2 0.0 1_455 1_455 ?
Au2 Al1 Au1 108.338(7) . . ?
Si2 Al1 Au1 108.338(7) 1_455 . ?
Au2 Al1 Au1 108.338(7) 1_455 . ?
Au2 Al1 Au1 108.338(7) . 1_565 ?
Si2 Al1 Au1 108.338(7) 1_455 1_565 ?
Au2 Al1 Au1 108.338(7) 1_455 1_565 ?
Au1 Al1 Au1 111.49(7) . 1_565 ?
Au2 Al1 Al1 123.98(3) . 9_565 ?
Si2 Al1 Al1 123.98(3) 1_455 9_565 ?
Au2 Al1 Al1 123.98(3) 1_455 9_565 ?
Au1 Al1 Al1 55.74(3) . 9_565 ?
Au1 Al1 Al1 55.74(3) 1_565 9_565 ?
Au2 Al1 Eu3 64.06(3) . 1_565 ?
Si2 Al1 Eu3 64.06(3) 1_455 1_565 ?
Au2 Al1 Eu3 64.06(3) 1_455 1_565 ?
Au1 Al1 Eu3 162.75(5) . 1_565 ?
Au1 Al1 Eu3 85.768(17) 1_565 1_565 ?
Al1 Al1 Eu3 141.511(19) 9_565 1_565 ?
Au2 Al1 Eu3 64.06(3) . . ?
Si2 Al1 Eu3 64.06(3) 1_455 . ?
Au2 Al1 Eu3 64.06(3) 1_455 . ?
Au1 Al1 Eu3 85.768(17) . . ?
Au1 Al1 Eu3 162.75(5) 1_565 . ?
Al1 Al1 Eu3 141.511(19) 9_565 . ?
Eu3 Al1 Eu3 76.98(4) 1_565 . ?

loop_
_geom_bond_atom_site_label_1
_geom_bond_atom_site_label_2
_geom_bond_distance
_geom_bond_site_symmetry_2
_geom_bond_publ_flag
Au1 Al1 2.6013(10) 11_455 ?
Au1 Al1 2.6013(10) 3_655 ?
Au1 Al1 2.6013(10) 9 ?
Au1 Al1 2.6013(10) . ?
Au1 Al1 2.6013(10) 11 ?
Au1 Al1 2.6013(10) 3 ?
Au1 Al1 2.6013(10) 1_545 ?
Au1 Al1 2.6013(10) 9_565 ?
Au2 Si2 2.5096(12) 9_666 ?
Au2 Au2 2.5096(12) 9_666 ?
Au2 Al1 2.5928(11) . ?
Au2 Al1 2.5928(11) 3_655 ?
Au2 Al1 2.5928(11) 3_665 ?
Au2 Al1 2.5928(11) 1_655 ?
Au2 Eu3 3.2893(3) 1_665 ?
Au2 Eu3 3.2893(3) . ?
Au2 Eu3 3.2893(3) 1_655 ?
Au2 Eu3 3.2893(3) 1_565 ?
Eu3 Si2 3.2893(3) 9_666 ?
Eu3 Si2 3.2893(3) 1_445 ?
Eu3 Au2 3.2893(3) 9_666 ?
Eu3 Au2 3.2893(3) 1_445 ?
Eu3 Si2 3.2893(3) 9_556 ?
Eu3 Au2 3.2893(3) 9_556 ?
Eu3 Au2 3.2893(3) 1_545 ?
Eu3 Au2 3.2893(3) 9_566 ?
Eu3 Si2 3.2893(3) 9_566 ?
Eu3 Au2 3.2893(3) 9_656 ?
Al1 Si2 2.5928(11) 1_455 ?
Al1 Au2 2.5928(11) 1_455 ?
Al1 Au1 2.6013(10) 1_565 ?
Al1 Al1 2.929(4) 9_565 ?
Al1 Eu3 3.4546(14) 1_565 ?
